data_8101721
loop_
_publ_author_name
'Ma, A.-Q.'
'Cai, G.-Q.'
'Zhu, L.-G.'

_publ_section_title
;
Crystal structure of aqua(1,10-phenanthroline)(2-amino-1,4-
benzenedicarboxylato)copper(II) dimethylformamide solvate, 
Cu(H~2~O)(C~12~H~8~N~2~)(C~8~H~5~NO~4~) &#x00B7; (CH~3~)~2~NCHO
;
_journal_issue 2
_journal_name_full 'Zeitschrift f\"ur Kristallographie - New Crystal Structures'
_journal_page_first 139
_journal_page_last 140
_journal_volume 220
_journal_year 2005
_chemical_formula_sum 'C23 H22 Cu N4 O6'
_chemical_formula_weight 513.99
_chemical_name_systematic
;
aqua(1,10-phenanthroline)(2-amino-1,4-benzenedicarboxylato)copper(II) 
N,N'-dimethylformamide solvate
;
_space_group_IT_number 2
_symmetry_cell_setting triclinic
_symmetry_space_group_name_Hall '-P 1'
_symmetry_space_group_name_H-M 'P -1'
_atom_sites_solution_hydrogens geom
_atom_sites_solution_primary direct
_atom_sites_solution_secondary difmap
_audit_creation_method SHELXL-97
_cell_angle_alpha 95.2750(10)
_cell_angle_beta 94.078(2)
_cell_angle_gamma 93.317(2)
_cell_formula_units_Z 2
_cell_length_a 8.9752(7)
_cell_length_b 10.3522(9)
_cell_length_c 12.0167(10)
_cell_measurement_reflns_used 3614
_cell_measurement_temperature 298(2)
_cell_measurement_theta_max 55.618
_cell_measurement_theta_min 4.559
_cell_volume 1106.63(16)
_computing_cell_refinement 'SAINT (Bruker, 2002)'
_computing_data_collection 'SMART (Bruker, 2002)'
_computing_data_reduction SAINT
_computing_molecular_graphics 'Ortep-3 for Windows(Farrugia,1997)'
_computing_publication_material WinGX(Farrugia,1999)
_computing_structure_refinement 'SHELXL-97 (Sheldrick, 1997)'
_computing_structure_solution 'SHELXS-97 (Sheldrick, 1997)'
_diffrn_ambient_temperature 298(2)
_diffrn_measured_fraction_theta_full 0.977
_diffrn_measured_fraction_theta_max 0.977
_diffrn_measurement_device_type 'Bruker APEX area-detector diffractometer'
_diffrn_measurement_method '\f and \w scan'
_diffrn_radiation_monochromator graphite
_diffrn_radiation_source 'fine-focus sealed tube'
_diffrn_radiation_type MoK\a
_diffrn_radiation_wavelength 0.71073
_diffrn_reflns_av_R_equivalents 0.0646
_diffrn_reflns_av_sigmaI/netI 0.0570
_diffrn_reflns_limit_h_max 5
_diffrn_reflns_limit_h_min -11
_diffrn_reflns_limit_k_max 12
_diffrn_reflns_limit_k_min -12
_diffrn_reflns_limit_l_max 15
_diffrn_reflns_limit_l_min -15
_diffrn_reflns_number 6280
_diffrn_reflns_theta_full 26.50
_diffrn_reflns_theta_max 26.50
_diffrn_reflns_theta_min 1.71
_diffrn_standards_decay_% 0
_diffrn_standards_interval_count 0
_diffrn_standards_interval_time 0
_diffrn_standards_number 0
_exptl_absorpt_coefficient_mu 1.036
_exptl_absorpt_correction_T_max 0.8118
_exptl_absorpt_correction_T_min 0.6702
_exptl_absorpt_correction_type multi-scan
_exptl_absorpt_process_details 'SADABS (Bruker, 2002)'
_exptl_crystal_colour green
_exptl_crystal_density_diffrn 1.543
_exptl_crystal_density_method 'not measured'
_exptl_crystal_description block
_exptl_crystal_F_000 530
_exptl_crystal_size_max 0.42
_exptl_crystal_size_mid 0.31
_exptl_crystal_size_min 0.21
_refine_diff_density_max 0.650
_refine_diff_density_min -0.322
_refine_diff_density_rms 0.077
_refine_ls_extinction_method none
_refine_ls_goodness_of_fit_ref 1.075
_refine_ls_hydrogen_treatment mixed
_refine_ls_matrix_type full
_refine_ls_number_parameters 324
_refine_ls_number_reflns 4469
_refine_ls_number_restraints 2
_refine_ls_restrained_S_all 1.075
_refine_ls_R_factor_all 0.0453
_refine_ls_R_factor_gt 0.0408
_refine_ls_shift/su_max 0.001
_refine_ls_shift/su_mean 0.000
_refine_ls_structure_factor_coef Fsqd
_refine_ls_weighting_details 'calc w=1/[\s^2^(Fo^2^)+(0.0590P)^2^+0.0214P] where P=(Fo^2^+2Fc^2^)/3'
_refine_ls_weighting_scheme calc
_refine_ls_wR_factor_gt 0.1060
_refine_ls_wR_factor_ref 0.1080
_reflns_number_gt 3969
_reflns_number_total 4469
_reflns_threshold_expression I>2\s(I)
_cod_data_source_file 1267-1460.cff
_cod_data_source_block cd23303
_cod_depositor_comments
;
The following automatic conversions were performed:
'_symmetry_cell_setting' value 'Triclinic' changed to 'triclinic'
according to '/home/saulius/struct/CIF-dictionaries/cif_core.dic'
dictionary named 'cif_core.dic' version 2.4.1 from
2010-06-29.

'_exptl_absorpt_correction_type' value 'Multi-scan' changed
to 'multi-scan' according to
'/home/saulius/struct/CIF-dictionaries/cif_core.dic' dictionary named
'cif_core.dic' version 2.4.1 from 2010-06-29.

Automatic conversion script
Id: cif_fix_enum 1555 2011-01-17 13:19:09Z saulius 
;
_cod_original_sg_symbol_H-M P-1
_cod_database_code 8101721

loop_
_symmetry_equiv_pos_as_xyz
'x, y, z'
'-x, -y, -z'

loop_
_atom_site_label
_atom_site_type_symbol
_atom_site_fract_x
_atom_site_fract_y
_atom_site_fract_z
_atom_site_U_iso_or_equiv
_atom_site_adp_type
_atom_site_occupancy
_atom_site_symmetry_multiplicity
_atom_site_Wyckoff_symbol
_atom_site_calc_flag
_atom_site_refinement_flags
_atom_site_disorder_assembly
_atom_site_disorder_group
Cu Cu 0.32320(3) 0.29133(3) 0.65716(2) 0.02926(12) Uani 1 2 i d . . .
O1 O 0.3585(2) 0.16314(18) 0.76032(14) 0.0415(4) Uani 1 2 i d . . .
O2 O 0.5470(2) 0.2901(2) 0.84727(18) 0.0609(6) Uani 1 2 i d . . .
O3 O 0.2107(2) 0.39377(18) 0.76109(14) 0.0412(4) Uani 1 2 i d . . .
O4 O 0.0080(2) 0.2585(2) 0.75855(16) 0.0521(5) Uani 1 2 i d . . .
O5 O 0.1218(2) 0.1496(2) 0.57014(16) 0.0450(5) Uani 1 2 i d D . .
O6 O 0.0062(3) 0.2552(3) 0.37000(19) 0.0685(6) Uani 1 2 i d . . .
N1 N 0.4791(2) 0.22780(19) 0.55487(17) 0.0327(4) Uani 1 2 i d . . .
N2 N 0.2915(2) 0.41271(19) 0.53690(16) 0.0295(4) Uani 1 2 i d . . .
N3 N 0.2276(5) -0.0158(5) 0.8671(4) 0.0521(13) Uani 0.50 2 i d P . .
H3A H 0.1603 -0.0751 0.8775 0.063 Uiso 0.50 2 i calc PR . .
H3B H 0.2099 0.0383 0.8184 0.063 Uiso 0.50 2 i calc PR . .
N4 N 0.2957(5) 0.5446(5) 0.9511(4) 0.0520(13) Uani 0.50 2 i d P . .
H4A H 0.3522 0.5983 0.9969 0.062 Uiso 0.50 2 i calc PR . .
H4B H 0.3320 0.5053 0.8940 0.062 Uiso 0.50 2 i calc PR . .
N5 N 0.0977(3) 0.1730(3) 0.2099(2) 0.0640(7) Uani 1 2 i d . . .
C1 C 0.1994(3) 0.5081(2) 0.5327(2) 0.0368(5) Uani 1 2 i d . . .
H1 H 0.1461 0.5301 0.5945 0.044 Uiso 1 2 i calc R . .
C2 C 0.1800(3) 0.5769(3) 0.4380(2) 0.0442(6) Uani 1 2 i d . . .
H2 H 0.1137 0.6426 0.4371 0.053 Uiso 1 2 i calc R . .
C3 C 0.2587(3) 0.5470(3) 0.3474(2) 0.0470(7) Uani 1 2 i d . . .
H3 H 0.2471 0.5931 0.2847 0.056 Uiso 1 2 i calc R . .
C4 C 0.3572(3) 0.4469(3) 0.3484(2) 0.0396(6) Uani 1 2 i d . . .
C5 C 0.4459(4) 0.4073(3) 0.2591(2) 0.0540(8) Uani 1 2 i d . . .
H5 H 0.4384 0.4486 0.1935 0.065 Uiso 1 2 i calc R . .
C6 C 0.5397(4) 0.3120(3) 0.2674(2) 0.0583(8) Uani 1 2 i d . . .
H6 H 0.5946 0.2879 0.2070 0.070 Uiso 1 2 i calc R . .
C7 C 0.5580(3) 0.2458(3) 0.3676(2) 0.0435(6) Uani 1 2 i d . . .
C8 C 0.6596(3) 0.1503(3) 0.3858(3) 0.0542(8) Uani 1 2 i d . . .
H8 H 0.7186 0.1216 0.3290 0.065 Uiso 1 2 i calc R . .
C9 C 0.6717(3) 0.0999(3) 0.4859(3) 0.0559(8) Uani 1 2 i d . . .
H9 H 0.7412 0.0387 0.4989 0.067 Uiso 1 2 i calc R . .
C10 C 0.5792(3) 0.1404(3) 0.5698(3) 0.0443(6) Uani 1 2 i d . . .
H10 H 0.5882 0.1048 0.6380 0.053 Uiso 1 2 i calc R . .
C11 C 0.4706(3) 0.2815(2) 0.45599(19) 0.0317(5) Uani 1 2 i d . . .
C12 C 0.3695(2) 0.3822(2) 0.44652(18) 0.0295(5) Uani 1 2 i d . . .
C13 C 0.4620(3) 0.1912(3) 0.8392(2) 0.0382(6) Uani 1 2 i d . . .
C14 C 0.4785(3) 0.0914(2) 0.92194(18) 0.0335(5) Uani 1 2 i d . . .
C15 C 0.3675(3) -0.0072(3) 0.9303(2) 0.0364(5) Uani 1 2 i d . . .
C16 C 0.3910(3) -0.0965(3) 1.0078(2) 0.0386(6) Uani 1 2 i d . . .
H16 H 0.3170 -0.1619 1.0130 0.046 Uiso 1 2 i calc R . .
C17 C 0.0892(3) 0.3524(3) 0.80024(19) 0.0344(5) Uani 1 2 i d . . .
C18 C 0.0470(3) 0.4312(2) 0.90381(18) 0.0323(5) Uani 1 2 i d . . .
C19 C 0.1473(3) 0.5219(3) 0.96920(19) 0.0363(6) Uani 1 2 i d . . .
C20 C -0.0975(3) 0.4106(2) 0.93662(19) 0.0339(5) Uani 1 2 i d . . .
H20 H -0.1632 0.3494 0.8939 0.041 Uiso 1 2 i calc R . .
C21 C 0.0320(4) 0.2599(3) 0.2723(3) 0.0584(8) Uani 1 2 i d . . .
H21 H 0.0021 0.3325 0.2385 0.070 Uiso 1 2 i calc R . .
C22 C 0.1509(7) 0.0584(5) 0.2534(4) 0.1157(19) Uani 1 2 i d . . .
H22A H 0.1359 0.0612 0.3319 0.173 Uiso 1 2 i calc R . .
H22B H 0.2557 0.0543 0.2430 0.173 Uiso 1 2 i calc R . .
H22C H 0.0968 -0.0170 0.2144 0.173 Uiso 1 2 i calc R . .
C23 C 0.1335(7) 0.1959(5) 0.0951(3) 0.1128(18) Uani 1 2 i d . . .
H23A H 0.1141 0.2836 0.0817 0.169 Uiso 1 2 i calc R . .
H23B H 0.0724 0.1366 0.0421 0.169 Uiso 1 2 i calc R . .
H23C H 0.2372 0.1824 0.0867 0.169 Uiso 1 2 i calc R . .
H5A H 0.066(3) 0.172(3) 0.6205(18) 0.050 Uiso 1 2 i d D . .
H5B H 0.076(3) 0.178(3) 0.5158(17) 0.050 Uiso 1 2 i d D . .
H15 H 0.2763 -0.0101 0.8866 0.060 Uiso 0.50 2 i d P . .
H19 H 0.2432 0.5258 0.9450 0.060 Uiso 0.50 2 i d P . .

loop_
_atom_site_aniso_label
_atom_site_aniso_U_11
_atom_site_aniso_U_22
_atom_site_aniso_U_33
_atom_site_aniso_U_23
_atom_site_aniso_U_13
_atom_site_aniso_U_12
Cu 0.03220(18) 0.03677(19) 0.02145(16) 0.00968(11) 0.00661(11) 0.00824(12)
O1 0.0474(10) 0.0484(11) 0.0304(9) 0.0180(8) -0.0026(8) 0.0035(8)
O2 0.0644(14) 0.0585(13) 0.0599(13) 0.0348(11) -0.0157(10) -0.0172(11)
O3 0.0482(11) 0.0467(11) 0.0307(9) 0.0014(8) 0.0198(8) 0.0040(8)
O4 0.0520(12) 0.0583(13) 0.0432(11) -0.0125(10) 0.0141(9) -0.0052(10)
O5 0.0443(11) 0.0503(12) 0.0406(11) 0.0005(9) 0.0040(8) 0.0114(9)
O6 0.0668(15) 0.0884(18) 0.0511(13) 0.0070(12) 0.0075(11) 0.0060(12)
N1 0.0321(10) 0.0338(11) 0.0337(10) 0.0055(8) 0.0066(8) 0.0060(8)
N2 0.0287(10) 0.0337(11) 0.0277(10) 0.0070(8) 0.0049(8) 0.0050(8)
N3 0.046(3) 0.065(3) 0.045(3) 0.021(2) -0.012(2) -0.011(2)
N4 0.038(2) 0.071(3) 0.043(3) -0.017(2) 0.018(2) -0.013(2)
N5 0.089(2) 0.0600(18) 0.0465(15) 0.0118(13) 0.0077(14) 0.0197(15)
C1 0.0333(13) 0.0365(13) 0.0417(14) 0.0078(11) 0.0030(10) 0.0060(10)
C2 0.0393(14) 0.0421(15) 0.0527(16) 0.0176(13) -0.0075(12) 0.0070(11)
C3 0.0514(16) 0.0521(17) 0.0378(14) 0.0224(13) -0.0107(12) -0.0052(13)
C4 0.0432(14) 0.0489(15) 0.0262(12) 0.0105(11) -0.0018(10) -0.0080(12)
C5 0.0646(19) 0.071(2) 0.0270(13) 0.0128(13) 0.0099(13) -0.0091(16)
C6 0.068(2) 0.075(2) 0.0324(14) -0.0012(14) 0.0266(14) -0.0073(17)
C7 0.0420(15) 0.0482(16) 0.0394(14) -0.0061(12) 0.0164(11) -0.0038(12)
C8 0.0474(17) 0.0503(18) 0.065(2) -0.0111(15) 0.0293(14) 0.0023(13)
C9 0.0413(16) 0.0409(16) 0.088(2) 0.0025(16) 0.0173(15) 0.0157(12)
C10 0.0398(14) 0.0389(14) 0.0568(17) 0.0111(12) 0.0081(12) 0.0104(11)
C11 0.0305(12) 0.0363(13) 0.0282(11) 0.0012(10) 0.0076(9) -0.0024(10)
C12 0.0299(12) 0.0365(13) 0.0221(10) 0.0057(9) 0.0010(9) -0.0022(9)
C13 0.0424(14) 0.0466(15) 0.0283(12) 0.0143(11) 0.0037(10) 0.0067(12)
C14 0.0409(13) 0.0378(13) 0.0231(11) 0.0101(10) 0.0014(9) 0.0043(10)
C15 0.0375(13) 0.0438(14) 0.0280(12) 0.0089(10) -0.0025(10) 0.0022(11)
C16 0.0400(14) 0.0429(14) 0.0334(13) 0.0130(11) -0.0013(10) -0.0033(11)
C17 0.0386(13) 0.0443(15) 0.0236(11) 0.0101(10) 0.0081(10) 0.0117(11)
C18 0.0353(13) 0.0419(14) 0.0218(11) 0.0083(10) 0.0067(9) 0.0075(10)
C19 0.0327(12) 0.0497(15) 0.0282(12) 0.0080(11) 0.0092(10) 0.0030(11)
C20 0.0322(12) 0.0434(14) 0.0265(11) 0.0055(10) 0.0030(9) 0.0012(10)
C21 0.061(2) 0.059(2) 0.0548(19) 0.0105(16) -0.0054(15) 0.0045(15)
C22 0.183(5) 0.080(3) 0.094(3) 0.028(3) 0.019(3) 0.057(3)
C23 0.177(5) 0.121(4) 0.052(2) 0.023(2) 0.033(3) 0.048(4)

loop_
_atom_type_symbol
_atom_type_description
_atom_type_scat_dispersion_real
_atom_type_scat_dispersion_imag
_atom_type_scat_source
C C 0.0033 0.0016 'International Tables Vol C Tables 4.2.6.8 and 6.1.1.4'
H H 0.0000 0.0000 'International Tables Vol C Tables 4.2.6.8 and 6.1.1.4'
N N 0.0061 0.0033 'International Tables Vol C Tables 4.2.6.8 and 6.1.1.4'
O O 0.0106 0.0060 'International Tables Vol C Tables 4.2.6.8 and 6.1.1.4'
Cu Cu 0.3201 1.2651 'International Tables Vol C Tables 4.2.6.8 and 6.1.1.4'

loop_
_geom_angle_atom_site_label_1
_geom_angle_atom_site_label_2
_geom_angle_atom_site_label_3
_geom_angle
_geom_angle_site_symmetry_1
_geom_angle_site_symmetry_3
_geom_angle_publ_flag
O1 Cu O3 92.82(8) . . ?
O1 Cu N2 174.33(7) . . ?
O3 Cu N2 92.58(7) . . ?
O1 Cu N1 93.81(8) . . ?
O3 Cu N1 164.48(8) . . ?
N2 Cu N1 81.37(8) . . ?
O1 Cu O5 87.63(7) . . ?
O3 Cu O5 98.17(7) . . ?
N2 Cu O5 89.91(7) . . ?
N1 Cu O5 96.11(7) . . ?
C13 O1 Cu 117.35(16) . . ?
C13 O1 H3B 106.3 . . ?
Cu O1 H3B 128.7 . . ?
C17 O3 Cu 124.47(17) . . ?
C17 O3 H4B 105.8 . . ?
Cu O3 H4B 117.3 . . ?
Cu O5 H5A 92(2) . . ?
Cu O5 H5B 114(2) . . ?
H5A O5 H5B 99(3) . . ?
C10 N1 C11 118.1(2) . . ?
C10 N1 Cu 129.50(18) . . ?
C11 N1 Cu 112.29(15) . . ?
C1 N2 C12 118.4(2) . . ?
C1 N2 Cu 128.81(17) . . ?
C12 N2 Cu 112.61(15) . . ?
C15 N3 H3A 120.0 . . ?
C15 N3 H3B 120.0 . . ?
H3A N3 H3B 120.0 . . ?
H3A N3 H15 124.8 . . ?
H3B N3 H15 115.2 . . ?
C19 N4 H4A 120.0 . . ?
C19 N4 H4B 120.0 . . ?
H4A N4 H4B 120.0 . . ?
H4A N4 H19 140.9 . . ?
H4B N4 H19 99.1 . . ?
C21 N5 C22 121.7(3) . . ?
C21 N5 C23 121.0(3) . . ?
C22 N5 C23 117.0(4) . . ?
N2 C1 C2 122.0(2) . . ?
N2 C1 H1 119.0 . . ?
C2 C1 H1 119.0 . . ?
C3 C2 C1 119.7(2) . . ?
C3 C2 H2 120.1 . . ?
C1 C2 H2 120.1 . . ?
C2 C3 C4 120.0(2) . . ?
C2 C3 H3 120.0 . . ?
C4 C3 H3 120.0 . . ?
C3 C4 C12 116.7(2) . . ?
C3 C4 C5 125.1(2) . . ?
C12 C4 C5 118.2(3) . . ?
C6 C5 C4 121.5(3) . . ?
C6 C5 H5 119.3 . . ?
C4 C5 H5 119.3 . . ?
C5 C6 C7 121.9(3) . . ?
C5 C6 H6 119.1 . . ?
C7 C6 H6 119.1 . . ?
C11 C7 C8 116.6(3) . . ?
C11 C7 C6 117.8(3) . . ?
C8 C7 C6 125.6(3) . . ?
C9 C8 C7 120.0(3) . . ?
C9 C8 H8 120.0 . . ?
C7 C8 H8 120.0 . . ?
C8 C9 C10 119.7(3) . . ?
C8 C9 H9 120.1 . . ?
C10 C9 H9 120.1 . . ?
N1 C10 C9 122.1(3) . . ?
N1 C10 H10 119.0 . . ?
C9 C10 H10 119.0 . . ?
N1 C11 C7 123.3(2) . . ?
N1 C11 C12 116.4(2) . . ?
C7 C11 C12 120.3(2) . . ?
N2 C12 C4 123.2(2) . . ?
N2 C12 C11 116.45(19) . . ?
C4 C12 C11 120.4(2) . . ?
O2 C13 O1 123.8(2) . . ?
O2 C13 C14 120.9(2) . . ?
O1 C13 C14 115.2(2) . . ?
C16 C14 C15 118.7(2) 2_657 . ?
C16 C14 C13 118.9(2) 2_657 . ?
C15 C14 C13 122.4(2) . . ?
C16 C15 C14 119.3(2) . . ?
C16 C15 N3 117.9(3) . . ?
C14 C15 N3 122.7(3) . . ?
C16 C15 H15 120.4(2) . . ?
C14 C15 H15 120.3(2) . . ?
C15 C16 C14 122.1(2) . 2_657 ?
C15 C16 H16 119.0 . . ?
C14 C16 H16 119.0 2_657 . ?
O4 C17 O3 125.0(2) . . ?
O4 C17 C18 120.1(2) . . ?
O3 C17 C18 114.9(2) . . ?
C20 C18 C19 118.9(2) . . ?
C20 C18 C17 118.0(2) . . ?
C19 C18 C17 123.1(2) . . ?
N4 C19 C20 116.3(3) . 2_567 ?
N4 C19 C18 124.9(3) . . ?
C20 C19 C18 118.7(2) 2_567 . ?
C20 C19 H19 127.4(3) 2_567 . ?
C18 C19 H19 113.9(2) . . ?
C19 C20 C18 122.4(2) 2_567 . ?
C19 C20 H20 118.8 2_567 . ?
C18 C20 H20 118.8 . . ?
O6 C21 N5 126.5(3) . . ?
O6 C21 H21 116.7 . . ?
N5 C21 H21 116.7 . . ?
N5 C22 H22A 109.5 . . ?
N5 C22 H22B 109.5 . . ?
H22A C22 H22B 109.5 . . ?
N5 C22 H22C 109.5 . . ?
H22A C22 H22C 109.5 . . ?
H22B C22 H22C 109.5 . . ?
N5 C23 H23A 109.5 . . ?
N5 C23 H23B 109.5 . . ?
H23A C23 H23B 109.5 . . ?
N5 C23 H23C 109.5 . . ?
H23A C23 H23C 109.5 . . ?
H23B C23 H23C 109.5 . . ?

loop_
_geom_bond_atom_site_label_1
_geom_bond_atom_site_label_2
_geom_bond_distance
_geom_bond_site_symmetry_2
_geom_bond_publ_flag
Cu O1 1.9218(16) . ?
Cu O3 1.9397(16) . ?
Cu N2 2.0161(19) . ?
Cu N1 2.0258(19) . ?
Cu O5 2.378(2) . ?
O1 C13 1.280(3) . ?
O1 H3B 2.0090 . ?
O2 C13 1.234(3) . ?
O3 C17 1.285(3) . ?
O3 H4B 2.0824 . ?
O4 C17 1.227(3) . ?
O4 H19 3.8270(19) . ?
O5 H5A 0.837(10) . ?
O5 H5B 0.836(10) . ?
O6 C21 1.217(4) . ?
N1 C10 1.326(3) . ?
N1 C11 1.357(3) . ?
N2 C1 1.326(3) . ?
N2 C12 1.357(3) . ?
N3 C15 1.415(5) . ?
N3 H3A 0.8600 . ?
N3 H3B 0.8600 . ?
N3 H15 0.479(4) . ?
N4 C19 1.375(5) . ?
N4 H4A 0.8600 . ?
N4 H4B 0.8600 . ?
N4 H19 0.497(4) . ?
N5 C21 1.312(4) . ?
N5 C22 1.432(4) . ?
N5 C23 1.476(4) . ?
C1 C2 1.403(3) . ?
C1 H1 0.9300 . ?
C2 C3 1.361(4) . ?
C2 H2 0.9300 . ?
C3 C4 1.401(4) . ?
C3 H3 0.9300 . ?
C4 C12 1.409(3) . ?
C4 C5 1.425(4) . ?
C5 C6 1.340(5) . ?
C5 H5 0.9300 . ?
C6 C7 1.443(4) . ?
C6 H6 0.9300 . ?
C7 C11 1.400(3) . ?
C7 C8 1.404(4) . ?
C8 C9 1.354(5) . ?
C8 H8 0.9300 . ?
C9 C10 1.401(4) . ?
C9 H9 0.9300 . ?
C10 H10 0.9300 . ?
C11 C12 1.428(3) . ?
C13 C14 1.504(3) . ?
C14 C16 1.390(3) 2_657 ?
C14 C15 1.400(3) . ?
C15 C16 1.385(3) . ?
C15 H15 0.938(2) . ?
C16 C14 1.390(3) 2_657 ?
C16 H16 0.9300 . ?
C17 C18 1.508(3) . ?
C18 C20 1.393(3) . ?
C18 C19 1.405(4) . ?
C19 H19 0.928(2) . ?
C20 C19 1.390(3) 2_567 ?
C20 H20 0.9300 . ?
C21 H21 0.9300 . ?
C22 H22A 0.9600 . ?
C22 H22B 0.9600 . ?
C22 H22C 0.9600 . ?
C23 H23A 0.9600 . ?
C23 H23B 0.9600 . ?
C23 H23C 0.9600 . ?

loop_
_geom_hbond_atom_site_label_D
_geom_hbond_atom_site_label_H
_geom_hbond_atom_site_label_A
_geom_hbond_distance_DH
_geom_hbond_distance_HA
_geom_hbond_distance_DA
_geom_hbond_angle_DHA
_geom_hbond_site_symmetry_A
N3 H3A N5 0.86 2.58 3.289(5) 139.9 2_556
N4 H4A O2 0.86 2.21 3.043(5) 162.1 2_667
N3 H3B O1 0.86 2.01 2.619(5) 127.1 .
O5 H5A O4 0.837(10) 1.932(15) 2.726(3) 158(3) .
O5 H5B O6 0.836(10) 2.060(12) 2.884(3) 168(3) .

loop_
_geom_torsion_atom_site_label_1
_geom_torsion_atom_site_label_2
_geom_torsion_atom_site_label_3
_geom_torsion_atom_site_label_4
_geom_torsion
_geom_torsion_site_symmetry_1
_geom_torsion_site_symmetry_2
_geom_torsion_site_symmetry_3
_geom_torsion_site_symmetry_4
_geom_torsion_publ_flag
O3 Cu O1 C13 -78.75(19) . . . . ?
N1 Cu O1 C13 87.21(19) . . . . ?
O5 Cu O1 C13 -176.82(19) . . . . ?
O3 Cu O1 H3B 66.3 . . . . ?
N1 Cu O1 H3B -127.8 . . . . ?
O5 Cu O1 H3B -31.8 . . . . ?
O1 Cu O3 C17 -60.84(19) . . . . ?
N2 Cu O3 C17 117.45(19) . . . . ?
N1 Cu O3 C17 -176.1(2) . . . . ?
O5 Cu O3 C17 27.2(2) . . . . ?
O1 Cu O3 H4B 75.7 . . . . ?
N2 Cu O3 H4B -106.0 . . . . ?
N1 Cu O3 H4B -39.5 . . . . ?
O5 Cu O3 H4B 163.7 . . . . ?
O1 Cu N1 C10 -8.2(2) . . . . ?
O3 Cu N1 C10 106.9(3) . . . . ?
N2 Cu N1 C10 174.8(2) . . . . ?
O5 Cu N1 C10 -96.2(2) . . . . ?
O1 Cu N1 C11 168.70(16) . . . . ?
O3 Cu N1 C11 -76.2(3) . . . . ?
N2 Cu N1 C11 -8.29(16) . . . . ?
O5 Cu N1 C11 80.68(16) . . . . ?
O3 Cu N2 C1 -11.6(2) . . . . ?
N1 Cu N2 C1 -177.3(2) . . . . ?
O5 Cu N2 C1 86.5(2) . . . . ?
O3 Cu N2 C12 173.61(16) . . . . ?
N1 Cu N2 C12 7.97(16) . . . . ?
O5 Cu N2 C12 -88.22(16) . . . . ?
C12 N2 C1 C2 0.5(4) . . . . ?
Cu N2 C1 C2 -174.02(17) . . . . ?
N2 C1 C2 C3 -0.8(4) . . . . ?
C1 C2 C3 C4 0.8(4) . . . . ?
C2 C3 C4 C12 -0.5(4) . . . . ?
C2 C3 C4 C5 -179.7(3) . . . . ?
C3 C4 C5 C6 178.7(3) . . . . ?
C12 C4 C5 C6 -0.5(4) . . . . ?
C4 C5 C6 C7 -1.0(5) . . . . ?
C5 C6 C7 C11 1.9(4) . . . . ?
C5 C6 C7 C8 -176.2(3) . . . . ?
C11 C7 C8 C9 -1.5(4) . . . . ?
C6 C7 C8 C9 176.6(3) . . . . ?
C7 C8 C9 C10 2.1(5) . . . . ?
C11 N1 C10 C9 -2.0(4) . . . . ?
Cu N1 C10 C9 174.8(2) . . . . ?
C8 C9 C10 N1 -0.3(5) . . . . ?
C10 N1 C11 C7 2.5(4) . . . . ?
Cu N1 C11 C7 -174.75(19) . . . . ?
C10 N1 C11 C12 -175.4(2) . . . . ?
Cu N1 C11 C12 7.3(3) . . . . ?
C8 C7 C11 N1 -0.8(4) . . . . ?
C6 C7 C11 N1 -179.0(2) . . . . ?
C8 C7 C11 C12 177.1(2) . . . . ?
C6 C7 C11 C12 -1.2(4) . . . . ?
C1 N2 C12 C4 -0.1(3) . . . . ?
Cu N2 C12 C4 175.24(17) . . . . ?
C1 N2 C12 C11 178.2(2) . . . . ?
Cu N2 C12 C11 -6.4(3) . . . . ?
C3 C4 C12 N2 0.1(4) . . . . ?
C5 C4 C12 N2 179.4(2) . . . . ?
C3 C4 C12 C11 -178.2(2) . . . . ?
C5 C4 C12 C11 1.1(4) . . . . ?
N1 C11 C12 N2 -0.6(3) . . . . ?
C7 C11 C12 N2 -178.6(2) . . . . ?
N1 C11 C12 C4 177.7(2) . . . . ?
C7 C11 C12 C4 -0.3(4) . . . . ?
Cu O1 C13 O2 -5.9(4) . . . . ?
H3B O1 C13 O2 -158.1 . . . . ?
Cu O1 C13 C14 176.20(16) . . . . ?
H3B O1 C13 C14 24.0 . . . . ?
O2 C13 C14 C16 -14.2(4) . . . 2_657 ?
O1 C13 C14 C16 163.8(2) . . . 2_657 ?
O2 C13 C14 C15 166.3(3) . . . . ?
O1 C13 C14 C15 -15.7(4) . . . . ?
C16 C14 C15 C16 -0.1(4) 2_657 . . . ?
C13 C14 C15 C16 179.4(2) . . . . ?
C16 C14 C15 N3 176.2(3) 2_657 . . . ?
C13 C14 C15 N3 -4.3(4) . . . . ?
C14 C15 C16 C14 0.1(4) . . . 2_657 ?
N3 C15 C16 C14 -176.4(3) . . . 2_657 ?
H19 O4 C17 O3 140.9(8) . . . . ?
H19 O4 C17 C18 -40.8(5) . . . . ?
Cu O3 C17 O4 -19.3(4) . . . . ?
H4B O3 C17 O4 -159.8 . . . . ?
Cu O3 C17 C18 162.29(15) . . . . ?
H4B O3 C17 C18 21.7 . . . . ?
O4 C17 C18 C20 -12.4(3) . . . . ?
O3 C17 C18 C20 166.1(2) . . . . ?
O4 C17 C18 C19 166.4(3) . . . . ?
O3 C17 C18 C19 -15.1(3) . . . . ?
C20 C18 C19 N4 175.0(3) . . . . ?
C17 C18 C19 N4 -3.8(5) . . . . ?
C20 C18 C19 C20 -1.0(4) . . . 2_567 ?
C17 C18 C19 C20 -179.8(2) . . . 2_567 ?
C19 C18 C20 C19 1.1(4) . . . 2_567 ?
C17 C18 C20 C19 179.9(2) . . . 2_567 ?
C22 N5 C21 O6 -1.1(6) . . . . ?
C23 N5 C21 O6 -174.9(4) . . . . ?
